data_7009726
loop_
_publ_author_name
'Wei, Bo'
'Yu, Jihong'
'Shi, Zhan'
'Qiu, Shilun'
'Li, Jiyang'

_publ_section_title
;
 A new layered aluminophosphate [Al2P4O16][C6H22N4][C2H10N2] with
 4.12-net porous sheets
;
_journal_issue 13
_journal_name_full 'Journal of the Chemical Society, Dalton Transactions'
_journal_page_first 1979
_journal_paper_doi 10.1039/b003153o
_journal_year 2000
_chemical_formula_sum 'C4 H16 Al N3 O8 P2'
_chemical_formula_weight 323.12
_chemical_name_systematic
; 
 ? 
;
_space_group_IT_number 14
_symmetry_cell_setting monoclinic
_symmetry_space_group_name_Hall '-P 2yn'
_symmetry_space_group_name_H-M 'P 1 21/n 1'
_atom_sites_solution_hydrogens geom
_atom_sites_solution_primary direct
_atom_sites_solution_secondary difmap
_audit_creation_method SHELXL-97
_cell_angle_alpha 90.00
_cell_angle_beta 95.104(2)
_cell_angle_gamma 90.00
_cell_formula_units_Z 4
_cell_length_a 10.8264(11)
_cell_length_b 8.1432(8)
_cell_length_c 13.7698(13)
_cell_measurement_temperature 293(2)
_cell_volume 1209.2(2)
_computing_cell_refinement 'Bruker SMART'
_computing_data_collection 'Bruker SMART'
_computing_data_reduction 'Bruker SAINT'
_computing_molecular_graphics SHELXP-97
_computing_publication_material SHELXTL
_computing_structure_refinement 'SHELXL-97 (Sheldrick, 1997)'
_computing_structure_solution 'SHELXS-97 (Sheldrick, 1990)'
_diffrn_ambient_temperature 293(2)
_diffrn_measured_fraction_theta_full 0.971
_diffrn_measured_fraction_theta_max 0.971
_diffrn_radiation_monochromator graphite
_diffrn_radiation_source 'fine-focus sealed tube'
_diffrn_radiation_type MoK\a
_diffrn_radiation_wavelength 0.71073
_diffrn_reflns_av_R_equivalents 0.0253
_diffrn_reflns_av_sigmaI/netI 0.0244
_diffrn_reflns_limit_h_max 7
_diffrn_reflns_limit_h_min -12
_diffrn_reflns_limit_k_max 9
_diffrn_reflns_limit_k_min -9
_diffrn_reflns_limit_l_max 15
_diffrn_reflns_limit_l_min -10
_diffrn_reflns_number 2736
_diffrn_reflns_theta_full 23.26
_diffrn_reflns_theta_max 23.26
_diffrn_reflns_theta_min 2.30
_exptl_absorpt_coefficient_mu 0.471
_exptl_crystal_colour none
_exptl_crystal_density_diffrn 1.775
_exptl_crystal_density_method 'not measured'
_exptl_crystal_description block
_exptl_crystal_F_000 672
_exptl_crystal_size_max 0.300
_exptl_crystal_size_mid 0.300
_exptl_crystal_size_min 0.200
_refine_diff_density_max 0.270
_refine_diff_density_min -0.253
_refine_diff_density_rms 0.057
_refine_ls_extinction_method none
_refine_ls_goodness_of_fit_ref 1.083
_refine_ls_hydrogen_treatment mixed
_refine_ls_matrix_type full
_refine_ls_number_parameters 227
_refine_ls_number_reflns 1679
_refine_ls_number_restraints 0
_refine_ls_restrained_S_all 1.083
_refine_ls_R_factor_all 0.0327
_refine_ls_R_factor_gt 0.0285
_refine_ls_shift/su_max 0.001
_refine_ls_shift/su_mean 0.000
_refine_ls_structure_factor_coef Fsqd
_refine_ls_weighting_details 'calc w=1/[\s^2^(Fo^2^)+(0.0518P)^2^+0.8064P] where P=(Fo^2^+2Fc^2^)/3'
_refine_ls_weighting_scheme calc
_refine_ls_wR_factor_gt 0.0836
_refine_ls_wR_factor_ref 0.0863
_reflns_number_gt 1511
_reflns_number_total 1679
_reflns_threshold_expression >2sigma(I)
_cod_data_source_file b003153o.txt
_cod_data_source_block p21n
_cod_original_sg_symbol_H-M P2(1)/n
_cod_database_code 7009726

loop_
_symmetry_equiv_pos_as_xyz
'x, y, z'
'-x+1/2, y+1/2, -z+1/2'
'-x, -y, -z'
'x-1/2, -y-1/2, z-1/2'

loop_
_atom_site_label
_atom_site_type_symbol
_atom_site_fract_x
_atom_site_fract_y
_atom_site_fract_z
_atom_site_U_iso_or_equiv
_atom_site_adp_type
_atom_site_occupancy
_atom_site_symmetry_multiplicity
_atom_site_calc_flag
_atom_site_refinement_flags
_atom_site_disorder_assembly
_atom_site_disorder_group
P1 P 2.16356(6) -0.07658(9) -0.08430(5) 0.0201(2) Uani 1 1 d . . .
P2 P 1.66115(6) -0.24880(8) -0.21874(5) 0.0208(2) Uani 1 1 d . . .
Al Al 1.86773(7) -0.02915(9) -0.12782(5) 0.0179(2) Uani 1 1 d . . .
O1 O 2.02456(17) -0.0722(2) -0.11980(14) 0.0304(5) Uani 1 1 d . . .
O2 O 2.20512(18) -0.2509(2) -0.06524(15) 0.0322(5) Uani 1 1 d . . .
O3 O 2.18233(17) 0.0241(2) 0.01111(13) 0.0271(5) Uani 1 1 d . . .
O4 O 2.23394(17) 0.0076(2) -0.16048(13) 0.0301(5) Uani 1 1 d . . .
O5 O 1.79682(16) -0.1947(2) -0.18981(13) 0.0255(5) Uani 1 1 d . . .
O6 O 1.66658(18) -0.3420(2) -0.31627(13) 0.0282(5) Uani 1 1 d . . .
O7 O 1.62099(17) -0.3630(2) -0.14059(14) 0.0304(5) Uani 1 1 d . . .
O8 O 1.57949(18) -0.1001(2) -0.23779(14) 0.0316(5) Uani 1 1 d . . .
N1 N 1.3731(2) 0.5523(3) -0.15708(19) 0.0264(6) Uani 1 1 d . . .
N2 N 1.4638(2) 0.1064(3) -0.12018(16) 0.0250(5) Uani 1 1 d . . .
N3 N 1.6524(2) -0.0212(3) -0.4267(2) 0.0336(6) Uani 1 1 d . . .
C1 C 1.3736(3) 0.3870(4) -0.1129(2) 0.0313(7) Uani 1 1 d . . .
C2 C 1.4691(3) 0.2790(4) -0.1559(2) 0.0296(7) Uani 1 1 d . . .
C3 C 1.5018(3) 0.0891(4) -0.0142(2) 0.0285(7) Uani 1 1 d . . .
C4 C 1.5543(3) 0.0578(4) -0.4909(3) 0.0365(8) Uani 1 1 d . . .
H1NA H 1.342(3) 0.551(4) -0.226(3) 0.048(10) Uiso 1 1 d . . .
H1NB H 1.324(3) 0.618(4) -0.132(3) 0.048(11) Uiso 1 1 d . . .
H1NC H 1.458(3) 0.589(4) -0.150(2) 0.043(9) Uiso 1 1 d . . .
H2NA H 1.371(3) 0.065(4) -0.138(2) 0.044(9) Uiso 1 1 d . . .
H2NB H 1.512(3) 0.036(4) -0.156(2) 0.046(10) Uiso 1 1 d . . .
H3NA H 1.676(4) -0.116(5) -0.462(3) 0.073(13) Uiso 1 1 d . . .
H3NB H 1.730(4) 0.040(5) -0.406(3) 0.061(11) Uiso 1 1 d . . .
H3NC H 1.618(4) -0.037(6) -0.363(3) 0.097(16) Uiso 1 1 d . . .
H1CA H 1.394(3) 0.399(4) -0.042(3) 0.042(9) Uiso 1 1 d . . .
H1CB H 1.293(3) 0.346(4) -0.125(2) 0.032(8) Uiso 1 1 d . . .
H2CA H 1.553(3) 0.320(4) -0.140(2) 0.036(8) Uiso 1 1 d . . .
H2CB H 1.451(3) 0.271(4) -0.224(3) 0.045(10) Uiso 1 1 d . . .
H3CA H 1.451(3) 0.156(4) 0.018(2) 0.030(8) Uiso 1 1 d . . .
H3CB H 1.585(3) 0.134(4) -0.002(2) 0.032(8) Uiso 1 1 d . . .
H4CA H 1.585(3) 0.084(4) -0.564(2) 0.039(8) Uiso 1 1 d . . .
H4CB H 1.534(3) 0.154(5) -0.458(3) 0.056(11) Uiso 1 1 d . . .

loop_
_atom_site_aniso_label
_atom_site_aniso_U_11
_atom_site_aniso_U_22
_atom_site_aniso_U_33
_atom_site_aniso_U_23
_atom_site_aniso_U_13
_atom_site_aniso_U_12
P1 0.0176(4) 0.0244(4) 0.0187(4) 0.0004(3) 0.0029(3) -0.0004(3)
P2 0.0211(4) 0.0204(4) 0.0207(4) -0.0022(3) 0.0006(3) -0.0016(3)
Al 0.0179(4) 0.0190(4) 0.0167(4) 0.0005(3) 0.0003(3) -0.0006(3)
O1 0.0197(10) 0.0380(11) 0.0332(11) -0.0022(9) 0.0004(8) -0.0012(8)
O2 0.0335(11) 0.0270(11) 0.0368(12) 0.0009(9) 0.0077(9) 0.0065(8)
O3 0.0300(10) 0.0318(11) 0.0199(10) -0.0015(8) 0.0043(8) -0.0041(8)
O4 0.0258(10) 0.0443(12) 0.0204(10) 0.0039(9) 0.0033(8) -0.0081(9)
O5 0.0230(10) 0.0266(10) 0.0267(11) -0.0047(8) 0.0009(8) -0.0036(8)
O6 0.0363(11) 0.0238(10) 0.0237(10) -0.0043(8) -0.0022(8) -0.0011(8)
O7 0.0295(11) 0.0333(11) 0.0286(11) 0.0044(9) 0.0044(8) -0.0043(9)
O8 0.0317(11) 0.0290(11) 0.0339(11) -0.0002(9) 0.0026(9) 0.0084(9)
N1 0.0277(14) 0.0271(14) 0.0244(15) -0.0004(11) 0.0030(12) 0.0020(11)
N2 0.0267(13) 0.0245(12) 0.0243(13) 0.0004(10) 0.0042(10) 0.0020(10)
N3 0.0319(15) 0.0334(15) 0.0347(16) -0.0025(12) -0.0018(13) -0.0002(12)
C1 0.0342(18) 0.0284(16) 0.0321(18) 0.0037(14) 0.0078(14) 0.0017(13)
C2 0.0318(17) 0.0275(15) 0.0305(19) 0.0056(13) 0.0081(14) 0.0023(13)
C3 0.0295(16) 0.0276(15) 0.0279(17) -0.0001(13) 0.0001(13) 0.0006(13)
C4 0.0353(17) 0.0291(17) 0.044(2) -0.0016(15) -0.0028(15) 0.0004(14)

loop_
_atom_type_symbol
_atom_type_description
_atom_type_scat_dispersion_real
_atom_type_scat_dispersion_imag
_atom_type_scat_source
C C 0.0033 0.0016 'International Tables Vol C Tables 4.2.6.8 and 6.1.1.4'
H H 0.0000 0.0000 'International Tables Vol C Tables 4.2.6.8 and 6.1.1.4'
N N 0.0061 0.0033 'International Tables Vol C Tables 4.2.6.8 and 6.1.1.4'
O O 0.0106 0.0060 'International Tables Vol C Tables 4.2.6.8 and 6.1.1.4'
Al Al 0.0645 0.0514 'International Tables Vol C Tables 4.2.6.8 and 6.1.1.4'
P P 0.1023 0.0942 'International Tables Vol C Tables 4.2.6.8 and 6.1.1.4'

loop_
_geom_angle_atom_site_label_1
_geom_angle_atom_site_label_2
_geom_angle_atom_site_label_3
_geom_angle
_geom_angle_site_symmetry_1
_geom_angle_site_symmetry_3
_geom_angle_publ_flag
O2 P1 O4 112.74(11) . . ?
O2 P1 O1 110.20(12) . . ?
O4 P1 O1 107.90(11) . . ?
O2 P1 O3 109.71(11) . . ?
O4 P1 O3 108.20(11) . . ?
O1 P1 O3 107.95(11) . . ?
O8 P2 O7 114.54(11) . . ?
O8 P2 O6 108.03(11) . . ?
O7 P2 O6 110.53(11) . . ?
O8 P2 O5 110.09(11) . . ?
O7 P2 O5 108.49(11) . . ?
O6 P2 O5 104.71(10) . . ?
O1 Al O6 112.19(10) . 2_854 ?
O1 Al O5 105.22(9) . . ?
O6 Al O5 113.34(9) 2_854 . ?
O1 Al O3 109.30(10) . 3_955 ?
O6 Al O3 108.51(10) 2_854 3_955 ?
O5 Al O3 108.14(9) . 3_955 ?
P1 O1 Al 162.08(14) . . ?
P1 O3 Al 140.18(12) . 3_955 ?
P2 O5 Al 135.53(12) . . ?
P2 O6 Al 142.50(13) . 2_844 ?
C1 N1 H1NA 112(2) . . ?
C1 N1 H1NB 113(2) . . ?
H1NA N1 H1NB 103(3) . . ?
C1 N1 H1NC 105.6(19) . . ?
H1NA N1 H1NC 110(3) . . ?
H1NB N1 H1NC 113(3) . . ?
C3 N2 C2 113.4(2) . . ?
C3 N2 H2NA 111.4(16) . . ?
C2 N2 H2NA 106.5(17) . . ?
C3 N2 H2NB 110(2) . . ?
C2 N2 H2NB 111(2) . . ?
H2NA N2 H2NB 104(3) . . ?
C4 N3 H3NA 105(2) . . ?
C4 N3 H3NB 120(2) . . ?
H3NA N3 H3NB 107(3) . . ?
C4 N3 H3NC 106(3) . . ?
H3NA N3 H3NC 119(4) . . ?
H3NB N3 H3NC 101(3) . . ?
N1 C1 C2 110.2(2) . . ?
N1 C1 H1CA 107.9(19) . . ?
C2 C1 H1CA 110.1(19) . . ?
N1 C1 H1CB 106.6(18) . . ?
C2 C1 H1CB 112.5(19) . . ?
H1CA C1 H1CB 109(3) . . ?
N2 C2 C1 111.7(2) . . ?
N2 C2 H2CA 107.9(18) . . ?
C1 C2 H2CA 111.7(18) . . ?
N2 C2 H2CB 105(2) . . ?
C1 C2 H2CB 110(2) . . ?
H2CA C2 H2CB 111(3) . . ?
N2 C3 C3 109.6(3) . 3_855 ?
N2 C3 H3CA 107.2(18) . . ?
C3 C3 H3CA 114.6(19) 3_855 . ?
N2 C3 H3CB 107.8(17) . . ?
C3 C3 H3CB 111.1(18) 3_855 . ?
H3CA C3 H3CB 106(2) . . ?
N3 C4 C4 109.8(3) . 3_854 ?
N3 C4 H4CA 111.6(16) . . ?
C4 C4 H4CA 105.2(16) 3_854 . ?
N3 C4 H4CB 105(2) . . ?
C4 C4 H4CB 113(2) 3_854 . ?
H4CA C4 H4CB 112(3) . . ?

loop_
_geom_bond_atom_site_label_1
_geom_bond_atom_site_label_2
_geom_bond_distance
_geom_bond_site_symmetry_2
_geom_bond_publ_flag
P1 O2 1.505(2) . ?
P1 O4 1.5142(19) . ?
P1 O1 1.5408(19) . ?
P1 O3 1.5468(19) . ?
P2 O8 1.508(2) . ?
P2 O7 1.5150(19) . ?
P2 O6 1.5483(19) . ?
P2 O5 1.5512(18) . ?
Al O1 1.7277(19) . ?
Al O6 1.7327(19) 2_854 ?
Al O5 1.7373(19) . ?
Al O3 1.7415(19) 3_955 ?
O3 Al 1.7415(19) 3_955 ?
O6 Al 1.7327(19) 2_844 ?
N1 C1 1.477(4) . ?
N1 H1NA 0.98(4) . ?
N1 H1NB 0.85(4) . ?
N1 H1NC 0.97(4) . ?
N2 C3 1.488(4) . ?
N2 C2 1.492(4) . ?
N2 H2NA 1.07(3) . ?
N2 H2NB 0.94(4) . ?
N3 C4 1.468(4) . ?
N3 H3NA 0.96(4) . ?
N3 H3NB 1.00(4) . ?
N3 H3NC 0.99(5) . ?
C1 C2 1.516(4) . ?
C1 H1CA 0.98(3) . ?
C1 H1CB 0.93(3) . ?
C2 H2CA 0.97(3) . ?
C2 H2CB 0.94(3) . ?
C3 C3 1.504(6) 3_855 ?
C3 H3CA 0.91(3) . ?
C3 H3CB 0.98(3) . ?
C4 C4 1.510(6) 3_854 ?
C4 H4CA 1.10(3) . ?
C4 H4CB 0.94(4) . ?

loop_
_geom_hbond_atom_site_label_D
_geom_hbond_atom_site_label_H
_geom_hbond_atom_site_label_A
_geom_hbond_distance_DH
_geom_hbond_distance_HA
_geom_hbond_distance_DA
_geom_hbond_angle_DHA
_geom_hbond_site_symmetry_A
N1 H1NA O4 0.98(4) 1.74(4) 2.696(3) 166(3) 2_854
N1 H1NB O2 0.85(4) 1.96(4) 2.807(3) 173(3) 1_465
N1 H1NC O7 0.97(4) 1.80(4) 2.761(3) 175(3) 1_565
N2 H2NA O4 1.07(3) 1.56(3) 2.627(3) 178(3) 1_455
N2 H2NB O8 0.94(4) 1.78(4) 2.717(3) 170(3) .
N3 H3NA O2 0.96(4) 1.84(4) 2.757(3) 160(4) 4
N3 H3NB O7 1.00(4) 1.86(4) 2.851(3) 174(3) 2_854
N3 H3NB O5 1.00(4) 2.57(4) 3.129(3) 116(3) 2_854
N3 H3NC O8 0.99(5) 1.89(5) 2.859(3) 168(4) .
